data_7153070
loop_
_publ_author_name
'Xia, Likai'
'Lee, Yong Rok'

_publ_section_title
;
 A novel and efficient synthesis of diverse dihydronaphtho[1,2-b]furans
 using the ceric ammonium nitrate-catalyzed formal [3 + 2] cycloaddition
 of 1,4-naphthoquinones to olefins and its application to furomollugin.
;
_journal_issue 36
_journal_name_full 'Organic &amp; biomolecular chemistry'
_journal_page_first 6097
_journal_page_last 6107
_journal_paper_doi 10.1039/c3ob40977e
_journal_volume 11
_journal_year 2013
_chemical_formula_moiety 'C21 H18 O5'
_chemical_formula_sum 'C21 H18 O5'
_chemical_formula_weight 350.35
_chemical_name_systematic
; 
 ? 
;
_space_group_IT_number 15
_symmetry_cell_setting monoclinic
_symmetry_space_group_name_Hall '-C 2yc'
_symmetry_space_group_name_H-M 'C 1 2/c 1'
_atom_sites_solution_hydrogens geom
_atom_sites_solution_primary direct
_atom_sites_solution_secondary difmap
_audit_creation_method SHELXTL
_cell_angle_alpha 90.00
_cell_angle_beta 114.543(3)
_cell_angle_gamma 90.00
_cell_formula_units_Z 8
_cell_length_a 18.757(2)
_cell_length_b 10.0250(13)
_cell_length_c 19.754(3)
_cell_measurement_reflns_used 3922
_cell_measurement_temperature 200(2)
_cell_measurement_theta_max 28.24
_cell_measurement_theta_min 2.36
_cell_volume 3378.9(8)
_computing_cell_refinement 'Bruker SMART'
_computing_data_collection 'Bruker SMART'
_computing_data_reduction 'Bruker SAINT'
_computing_molecular_graphics 'Bruker SHELXTL'
_computing_publication_material 'Bruker SHELXTL'
_computing_structure_refinement 'Bruker SHELXTL'
_computing_structure_solution 'Bruker SHELXTL'
_diffrn_ambient_temperature 200(2)
_diffrn_measured_fraction_theta_full 0.998
_diffrn_measured_fraction_theta_max 0.998
_diffrn_measurement_device_type 'CCD area detector'
_diffrn_measurement_method 'phi and omega scans'
_diffrn_radiation_monochromator graphite
_diffrn_radiation_source 'fine-focus sealed tube'
_diffrn_radiation_type MoK\a
_diffrn_radiation_wavelength 0.71073
_diffrn_reflns_av_R_equivalents 0.0437
_diffrn_reflns_av_sigmaI/netI 0.0665
_diffrn_reflns_limit_h_max 20
_diffrn_reflns_limit_h_min -24
_diffrn_reflns_limit_k_max 13
_diffrn_reflns_limit_k_min -13
_diffrn_reflns_limit_l_max 26
_diffrn_reflns_limit_l_min -26
_diffrn_reflns_number 12307
_diffrn_reflns_theta_full 28.34
_diffrn_reflns_theta_max 28.34
_diffrn_reflns_theta_min 2.27
_exptl_absorpt_coefficient_mu 0.098
_exptl_absorpt_correction_type none
_exptl_crystal_colour colorless
_exptl_crystal_density_diffrn 1.377
_exptl_crystal_density_method 'not measured'
_exptl_crystal_description block
_exptl_crystal_F_000 1472
_exptl_crystal_size_max 0.33
_exptl_crystal_size_mid 0.30
_exptl_crystal_size_min 0.26
_refine_diff_density_max 0.267
_refine_diff_density_min -0.349
_refine_diff_density_rms 0.072
_refine_ls_extinction_method none
_refine_ls_goodness_of_fit_ref 1.018
_refine_ls_hydrogen_treatment constr
_refine_ls_matrix_type full
_refine_ls_number_parameters 238
_refine_ls_number_reflns 4212
_refine_ls_number_restraints 0
_refine_ls_restrained_S_all 1.018
_refine_ls_R_factor_all 0.1104
_refine_ls_R_factor_gt 0.0501
_refine_ls_shift/su_max 0.000
_refine_ls_shift/su_mean 0.000
_refine_ls_structure_factor_coef Fsqd
_refine_ls_weighting_details 'calc w=1/[\s^2^(Fo^2^)+(0.0676P)^2^+2.0152P] where P=(Fo^2^+2Fc^2^)/3'
_refine_ls_weighting_scheme calc
_refine_ls_wR_factor_gt 0.1092
_refine_ls_wR_factor_ref 0.1676
_reflns_number_gt 2137
_reflns_number_total 4212
_reflns_threshold_expression >2sigma(I)
_cod_data_source_file c3ob40977e.txt
_cod_data_source_block T14
_cod_depositor_comments
;
The following automatic conversions were performed:

'_symmetry_cell_setting' value 'Monoclinic' changed to 'monoclinic'
according to /home/saulius/struct/CIF-dictionaries/cif_core.dic
dictionary named 'cif_core.dic' version 2.4.2 from 2011-04-26.

Automatic conversion script
Id: cif_fix_values 1891 2012-01-12 08:04:46Z andrius 
;
_cod_original_cell_volume 3378.8(7)
_cod_original_sg_symbol_H-M C2/c
_cod_database_code 7153070

loop_
_symmetry_equiv_pos_as_xyz
'x, y, z'
'-x, y, -z+1/2'
'x+1/2, y+1/2, z'
'-x+1/2, y+1/2, -z+1/2'
'-x, -y, -z'
'x, -y, z-1/2'
'-x+1/2, -y+1/2, -z'
'x+1/2, -y+1/2, z-1/2'

loop_
_atom_site_label
_atom_site_type_symbol
_atom_site_fract_x
_atom_site_fract_y
_atom_site_fract_z
_atom_site_U_iso_or_equiv
_atom_site_adp_type
_atom_site_occupancy
_atom_site_symmetry_multiplicity
_atom_site_calc_flag
_atom_site_refinement_flags
C1 C 0.04958(12) 0.0332(2) 0.09215(12) 0.0342(5) Uani 1 1 d .
C2 C 0.03309(13) -0.0957(2) 0.10744(13) 0.0369(5) Uani 1 1 d .
O1 O 0.07019(10) -0.20398(16) 0.09739(11) 0.0491(5) Uani 1 1 d .
H1 H 0.1062 -0.1797 0.0853 0.074 Uiso 1 1 calc R
C3 C -0.02584(13) -0.1215(2) 0.13364(12) 0.0363(5) Uani 1 1 d .
C4 C -0.04184(14) -0.2518(2) 0.15052(14) 0.0454(6) Uani 1 1 d .
H4 H -0.0133 -0.3250 0.1437 0.054 Uiso 1 1 calc R
C5 C -0.09790(15) -0.2738(3) 0.17660(14) 0.0500(7) Uani 1 1 d .
H5 H -0.1078 -0.3622 0.1879 0.060 Uiso 1 1 calc R
C6 C -0.14098(15) -0.1674(3) 0.18688(14) 0.0487(7) Uani 1 1 d .
H6 H -0.1795 -0.1838 0.2054 0.058 Uiso 1 1 calc R
C7 C -0.12756(14) -0.0397(3) 0.17016(13) 0.0413(6) Uani 1 1 d .
H7 H -0.1575 0.0318 0.1764 0.050 Uiso 1 1 calc R
C8 C -0.06990(13) -0.0137(2) 0.14390(12) 0.0362(5) Uani 1 1 d .
C9 C -0.05215(13) 0.1147(2) 0.12584(13) 0.0351(5) Uani 1 1 d .
O2 O -0.09199(9) 0.22653(15) 0.13197(9) 0.0414(4) Uani 1 1 d .
C10 C -0.06830(14) 0.3337(2) 0.09707(13) 0.0388(6) Uani 1 1 d .
H10 H -0.0589 0.4169 0.1275 0.047 Uiso 1 1 calc R
C11 C 0.00748(13) 0.2898(2) 0.09117(13) 0.0366(5) Uani 1 1 d .
H11 H 0.0026 0.3075 0.0396 0.044 Uiso 1 1 calc R
C12 C 0.00502(13) 0.1403(2) 0.10257(12) 0.0342(5) Uani 1 1 d .
C13 C 0.11209(13) 0.0528(2) 0.06722(13) 0.0362(5) Uani 1 1 d .
O3 O 0.15276(10) -0.03712(17) 0.05985(10) 0.0499(5) Uani 1 1 d .
O4 O 0.12194(9) 0.17900(16) 0.05280(10) 0.0442(4) Uani 1 1 d .
C14 C 0.18574(15) 0.2071(3) 0.03303(15) 0.0505(7) Uani 1 1 d .
H14A H 0.2351 0.1787 0.0734 0.076 Uiso 1 1 calc R
H14B H 0.1877 0.3032 0.0247 0.076 Uiso 1 1 calc R
H14C H 0.1781 0.1587 -0.0126 0.076 Uiso 1 1 calc R
O5 O -0.12525(10) 0.35584(17) 0.02548(10) 0.0475(5) Uani 1 1 d .
C15 C -0.19633(15) 0.4097(3) 0.02437(17) 0.0581(8) Uani 1 1 d .
H15A H -0.2206 0.3443 0.0451 0.087 Uiso 1 1 calc R
H15B H -0.2324 0.4303 -0.0270 0.087 Uiso 1 1 calc R
H15C H -0.1847 0.4914 0.0543 0.087 Uiso 1 1 calc R
C16 C 0.08031(14) 0.3601(2) 0.14702(13) 0.0369(5) Uani 1 1 d .
C17 C 0.11693(15) 0.3186(3) 0.21958(14) 0.0477(6) Uani 1 1 d .
H17 H 0.0970 0.2437 0.2357 0.057 Uiso 1 1 calc R
C18 C 0.18267(17) 0.3845(3) 0.26975(16) 0.0551(7) Uani 1 1 d .
H18 H 0.2077 0.3544 0.3198 0.066 Uiso 1 1 calc R
C19 C 0.21161(16) 0.4936(3) 0.24686(17) 0.0543(7) Uani 1 1 d .
H19 H 0.2569 0.5385 0.2810 0.065 Uiso 1 1 calc R
C20 C 0.17496(15) 0.5372(3) 0.17487(17) 0.0529(7) Uani 1 1 d .
H20 H 0.1944 0.6130 0.1591 0.063 Uiso 1 1 calc R
C21 C 0.10960(15) 0.4705(2) 0.12510(15) 0.0468(6) Uani 1 1 d .
H21 H 0.0845 0.5011 0.0752 0.056 Uiso 1 1 calc R

loop_
_atom_site_aniso_label
_atom_site_aniso_U_11
_atom_site_aniso_U_22
_atom_site_aniso_U_33
_atom_site_aniso_U_23
_atom_site_aniso_U_13
_atom_site_aniso_U_12
C1 0.0285(12) 0.0377(13) 0.0353(12) -0.0023(10) 0.0121(10) 0.0029(10)
C2 0.0332(12) 0.0336(13) 0.0428(14) -0.0003(10) 0.0146(11) 0.0041(10)
O1 0.0459(11) 0.0387(10) 0.0673(12) 0.0012(9) 0.0281(10) 0.0100(8)
C3 0.0308(12) 0.0374(13) 0.0349(13) 0.0010(10) 0.0079(10) 0.0005(10)
C4 0.0411(14) 0.0414(14) 0.0514(16) 0.0029(12) 0.0170(12) -0.0014(11)
C5 0.0502(16) 0.0441(15) 0.0509(16) 0.0057(12) 0.0162(13) -0.0070(12)
C6 0.0427(15) 0.0594(17) 0.0446(15) 0.0014(13) 0.0188(12) -0.0104(13)
C7 0.0377(13) 0.0465(15) 0.0436(14) -0.0028(11) 0.0207(11) -0.0038(11)
C8 0.0318(12) 0.0410(13) 0.0330(12) -0.0014(10) 0.0107(10) -0.0014(10)
C9 0.0333(12) 0.0362(12) 0.0386(13) -0.0009(10) 0.0177(11) 0.0039(10)
O2 0.0438(10) 0.0383(9) 0.0525(10) 0.0026(8) 0.0302(9) 0.0074(7)
C10 0.0417(14) 0.0351(13) 0.0417(14) 0.0034(10) 0.0192(12) 0.0056(10)
C11 0.0375(13) 0.0369(13) 0.0380(13) 0.0020(10) 0.0184(11) 0.0025(10)
C12 0.0326(12) 0.0354(12) 0.0355(12) 0.0001(10) 0.0150(10) 0.0009(10)
C13 0.0306(12) 0.0405(13) 0.0352(13) -0.0025(10) 0.0114(10) 0.0024(10)
O3 0.0394(10) 0.0501(11) 0.0651(12) -0.0026(9) 0.0268(9) 0.0094(8)
O4 0.0402(10) 0.0448(10) 0.0582(11) -0.0015(8) 0.0308(9) -0.0025(8)
C14 0.0399(14) 0.0608(17) 0.0596(17) -0.0034(13) 0.0295(13) -0.0077(12)
O5 0.0402(10) 0.0519(11) 0.0522(11) 0.0084(8) 0.0212(9) 0.0113(8)
C15 0.0429(16) 0.0596(18) 0.072(2) 0.0067(15) 0.0243(15) 0.0192(13)
C16 0.0398(13) 0.0328(12) 0.0421(14) 0.0001(10) 0.0208(11) 0.0026(10)
C17 0.0531(16) 0.0505(15) 0.0438(15) 0.0011(12) 0.0244(13) -0.0032(13)
C18 0.0569(17) 0.0637(18) 0.0430(15) -0.0048(14) 0.0190(14) -0.0026(14)
C19 0.0431(15) 0.0547(17) 0.0636(19) -0.0133(14) 0.0207(14) -0.0022(13)
C20 0.0456(16) 0.0408(15) 0.070(2) 0.0043(14) 0.0219(15) -0.0025(12)
C21 0.0444(15) 0.0401(14) 0.0555(16) 0.0085(12) 0.0204(13) 0.0033(12)

loop_
_atom_type_symbol
_atom_type_description
_atom_type_scat_dispersion_real
_atom_type_scat_dispersion_imag
_atom_type_scat_source
C C 0.0033 0.0016 'International Tables Vol C Tables 4.2.6.8 and 6.1.1.4'
H H 0.0000 0.0000 'International Tables Vol C Tables 4.2.6.8 and 6.1.1.4'
O O 0.0106 0.0060 'International Tables Vol C Tables 4.2.6.8 and 6.1.1.4'

loop_
_geom_angle_atom_site_label_1
_geom_angle_atom_site_label_2
_geom_angle_atom_site_label_3
_geom_angle
C2 C1 C12 118.1(2)
C2 C1 C13 118.7(2)
C12 C1 C13 123.2(2)
O1 C2 C1 122.8(2)
O1 C2 C3 115.6(2)
C1 C2 C3 121.6(2)
C2 O1 H1 109.5
C4 C3 C8 118.4(2)
C4 C3 C2 121.8(2)
C8 C3 C2 119.8(2)
C5 C4 C3 120.7(2)
C5 C4 H4 119.6
C3 C4 H4 119.6
C4 C5 C6 120.7(2)
C4 C5 H5 119.7
C6 C5 H5 119.7
C7 C6 C5 120.1(2)
C7 C6 H6 120.0
C5 C6 H6 120.0
C6 C7 C8 120.6(2)
C6 C7 H7 119.7
C8 C7 H7 119.7
C7 C8 C9 124.1(2)
C7 C8 C3 119.5(2)
C9 C8 C3 116.3(2)
C12 C9 O2 114.16(19)
C12 C9 C8 124.1(2)
O2 C9 C8 121.68(19)
C9 O2 C10 106.11(16)
O5 C10 O2 110.23(19)
O5 C10 C11 108.20(18)
O2 C10 C11 107.53(17)
O5 C10 H10 110.3
O2 C10 H10 110.3
C11 C10 H10 110.3
C12 C11 C16 114.93(19)
C12 C11 C10 100.67(17)
C16 C11 C10 113.03(19)
C12 C11 H11 109.3
C16 C11 H11 109.3
C10 C11 H11 109.3
C9 C12 C1 120.0(2)
C9 C12 C11 108.31(19)
C1 C12 C11 131.7(2)
O3 C13 O4 121.7(2)
O3 C13 C1 124.5(2)
O4 C13 C1 113.79(19)
C13 O4 C14 116.93(19)
O4 C14 H14A 109.5
O4 C14 H14B 109.5
H14A C14 H14B 109.5
O4 C14 H14C 109.5
H14A C14 H14C 109.5
H14B C14 H14C 109.5
C10 O5 C15 113.16(19)
O5 C15 H15A 109.5
O5 C15 H15B 109.5
H15A C15 H15B 109.5
O5 C15 H15C 109.5
H15A C15 H15C 109.5
H15B C15 H15C 109.5
C17 C16 C21 118.6(2)
C17 C16 C11 121.7(2)
C21 C16 C11 119.7(2)
C16 C17 C18 120.9(2)
C16 C17 H17 119.6
C18 C17 H17 119.6
C19 C18 C17 119.9(3)
C19 C18 H18 120.1
C17 C18 H18 120.1
C20 C19 C18 119.9(3)
C20 C19 H19 120.1
C18 C19 H19 120.1
C19 C20 C21 119.9(3)
C19 C20 H20 120.0
C21 C20 H20 120.0
C16 C21 C20 120.9(2)
C16 C21 H21 119.5
C20 C21 H21 119.5

loop_
_geom_bond_atom_site_label_1
_geom_bond_atom_site_label_2
_geom_bond_distance
C1 C2 1.390(3)
C1 C12 1.427(3)
C1 C13 1.461(3)
C2 O1 1.348(3)
C2 C3 1.425(3)
O1 H1 0.8400
C3 C4 1.411(3)
C3 C8 1.425(3)
C4 C5 1.368(3)
C4 H4 0.9500
C5 C6 1.404(4)
C5 H5 0.9500
C6 C7 1.371(3)
C6 H6 0.9500
C7 C8 1.405(3)
C7 H7 0.9500
C8 C9 1.412(3)
C9 C12 1.355(3)
C9 O2 1.381(3)
O2 C10 1.443(3)
C10 O5 1.391(3)
C10 C11 1.538(3)
C10 H10 1.0000
C11 C12 1.519(3)
C11 C16 1.526(3)
C11 H11 1.0000
C13 O3 1.228(3)
C13 O4 1.327(3)
O4 C14 1.433(3)
C14 H14A 0.9800
C14 H14B 0.9800
C14 H14C 0.9800
O5 C15 1.430(3)
C15 H15A 0.9800
C15 H15B 0.9800
C15 H15C 0.9800
C16 C17 1.372(3)
C16 C21 1.383(3)
C17 C18 1.387(4)
C17 H17 0.9500
C18 C19 1.378(4)
C18 H18 0.9500
C19 C20 1.369(4)
C19 H19 0.9500
C20 C21 1.384(4)
C20 H20 0.9500
C21 H21 0.9500

loop_
_geom_torsion_atom_site_label_1
_geom_torsion_atom_site_label_2
_geom_torsion_atom_site_label_3
_geom_torsion_atom_site_label_4
_geom_torsion
C12 C1 C2 O1 178.0(2)
C13 C1 C2 O1 -2.7(3)
C12 C1 C2 C3 -0.7(3)
C13 C1 C2 C3 178.5(2)
O1 C2 C3 C4 2.3(3)
C1 C2 C3 C4 -178.8(2)
O1 C2 C3 C8 -178.2(2)
C1 C2 C3 C8 0.7(3)
C8 C3 C4 C5 -0.5(4)
C2 C3 C4 C5 179.1(2)
C3 C4 C5 C6 0.2(4)
C4 C5 C6 C7 0.5(4)
C5 C6 C7 C8 -1.1(4)
C6 C7 C8 C9 -179.6(2)
C6 C7 C8 C3 0.9(3)
C4 C3 C8 C7 -0.1(3)
C2 C3 C8 C7 -179.6(2)
C4 C3 C8 C9 -179.6(2)
C2 C3 C8 C9 0.8(3)
C7 C8 C9 C12 178.0(2)
C3 C8 C9 C12 -2.5(3)
C7 C8 C9 O2 -0.9(4)
C3 C8 C9 O2 178.6(2)
C12 C9 O2 C10 10.8(3)
C8 C9 O2 C10 -170.2(2)
C9 O2 C10 O5 100.2(2)
C9 O2 C10 C11 -17.5(2)
O5 C10 C11 C12 -101.9(2)
O2 C10 C11 C12 17.1(2)
O5 C10 C11 C16 135.0(2)
O2 C10 C11 C16 -106.0(2)
O2 C9 C12 C1 -178.52(19)
C8 C9 C12 C1 2.5(4)
O2 C9 C12 C11 0.7(3)
C8 C9 C12 C11 -178.3(2)
C2 C1 C12 C9 -0.8(3)
C13 C1 C12 C9 180.0(2)
C2 C1 C12 C11 -179.8(2)
C13 C1 C12 C11 1.0(4)
C16 C11 C12 C9 110.9(2)
C10 C11 C12 C9 -10.9(2)
C16 C11 C12 C1 -70.1(3)
C10 C11 C12 C1 168.2(2)
C2 C1 C13 O3 -1.3(4)
C12 C1 C13 O3 177.8(2)
C2 C1 C13 O4 178.7(2)
C12 C1 C13 O4 -2.1(3)
O3 C13 O4 C14 -4.1(3)
C1 C13 O4 C14 175.81(19)
O2 C10 O5 C15 68.4(2)
C11 C10 O5 C15 -174.3(2)
C12 C11 C16 C17 -33.6(3)
C10 C11 C16 C17 81.2(3)
C12 C11 C16 C21 148.0(2)
C10 C11 C16 C21 -97.2(3)
C21 C16 C17 C18 -1.0(4)
C11 C16 C17 C18 -179.4(2)
C16 C17 C18 C19 0.4(4)
C17 C18 C19 C20 0.5(4)
C18 C19 C20 C21 -0.8(4)
C17 C16 C21 C20 0.7(4)
C11 C16 C21 C20 179.2(2)
C19 C20 C21 C16 0.2(4)
